data_7033581
loop_
_publ_author_name
'Kar, Chirantan'
'Samanta, Soham'
'Goswami, Sudeep'
'Ramesh, Aiyagari'
'Das, Gopal'

_publ_section_title
;
 A single probe to sense Al(iii) colorimetrically and Cd(ii) by turn-on
 fluorescence in physiological conditions and live cells, corroborated by
 X-ray crystallographic and theoretical studies.
;
_journal_issue 9
_journal_name_full 'Dalton transactions (Cambridge, England : 2003)'
_journal_page_first 4123
_journal_page_last 4132
_journal_paper_doi 10.1039/c4dt01433b
_journal_volume 44
_journal_year 2015
_chemical_formula_moiety 'C34 H36 Cd Cl2 N8 O2,2(H2O)'
_chemical_formula_sum 'C34 H40 Cd Cl2 N8 O4'
_chemical_formula_weight 808.05
_chemical_name_systematic
; 
 ? 
;
_space_group_IT_number 15
_symmetry_cell_setting monoclinic
_symmetry_space_group_name_Hall '-C 2yc'
_symmetry_space_group_name_H-M 'C 1 2/c 1'
_atom_sites_solution_hydrogens geom
_atom_sites_solution_primary direct
_atom_sites_solution_secondary difmap
_audit_creation_method SHELXL-97
_audit_update_record
;
2014-03-02 deposited with the CCDC.
2015-01-07 downloaded from the CCDC.
;
_cell_angle_alpha 90.00
_cell_angle_beta 111.574(2)
_cell_angle_gamma 90.00
_cell_formula_units_Z 4
_cell_length_a 18.0309(4)
_cell_length_b 10.7197(4)
_cell_length_c 20.3059(6)
_cell_measurement_temperature 298(2)
_cell_measurement_theta_max 26.62
_cell_measurement_theta_min 2.43
_cell_volume 3649.9(2)
_computing_cell_refinement 'Bruker SMART'
_computing_data_collection 'Bruker SMART'
_computing_data_reduction 'Bruker SAINT'
_computing_molecular_graphics 'Bruker SHELXTL'
_computing_publication_material 'Bruker SHELXTL'
_computing_structure_refinement 'SHELXL-97 (Sheldrick, 1997)'
_computing_structure_solution 'SHELXS-97 (Sheldrick, 1990)'
_diffrn_ambient_temperature 298(2)
_diffrn_measured_fraction_theta_full 0.990
_diffrn_measured_fraction_theta_max 0.990
_diffrn_measurement_device_type 'CCD area detector'
_diffrn_measurement_method 'phi and omega scans'
_diffrn_radiation_monochromator graphite
_diffrn_radiation_source 'fine-focus sealed tube'
_diffrn_radiation_type MoK\a
_diffrn_radiation_wavelength 0.71073
_diffrn_reflns_av_R_equivalents 0.0336
_diffrn_reflns_av_sigmaI/netI 0.0298
_diffrn_reflns_limit_h_max 22
_diffrn_reflns_limit_h_min -23
_diffrn_reflns_limit_k_max 13
_diffrn_reflns_limit_k_min -13
_diffrn_reflns_limit_l_max 25
_diffrn_reflns_limit_l_min -25
_diffrn_reflns_number 22411
_diffrn_reflns_theta_full 27.50
_diffrn_reflns_theta_max 27.50
_diffrn_reflns_theta_min 2.16
_exptl_absorpt_coefficient_mu 0.793
_exptl_absorpt_correction_T_max 0.881
_exptl_absorpt_correction_T_min 0.827
_exptl_absorpt_correction_type multi-scan
_exptl_absorpt_process_details SADBAS
_exptl_crystal_colour red
_exptl_crystal_density_diffrn 1.470
_exptl_crystal_density_method 'not measured'
_exptl_crystal_description block
_exptl_crystal_F_000 1656.0
_exptl_crystal_size_max 0.26
_exptl_crystal_size_mid 0.20
_exptl_crystal_size_min 0.16
_refine_diff_density_max 0.335
_refine_diff_density_min -0.315
_refine_diff_density_rms 0.054
_refine_ls_extinction_method none
_refine_ls_goodness_of_fit_ref 0.783
_refine_ls_hydrogen_treatment mixed
_refine_ls_matrix_type full
_refine_ls_number_parameters 236
_refine_ls_number_reflns 3766
_refine_ls_number_restraints 0
_refine_ls_restrained_S_all 0.783
_refine_ls_R_factor_all 0.0422
_refine_ls_R_factor_gt 0.0308
_refine_ls_shift/su_max 0.005
_refine_ls_shift/su_mean 0.002
_refine_ls_structure_factor_coef Fsqd
_refine_ls_weighting_details 'calc w=1/[\s^2^(Fo^2^)+(0.1000P)^2^+0.0000P] where P=(Fo^2^+2Fc^2^)/3'
_refine_ls_weighting_scheme calc
_refine_ls_wR_factor_gt 0.0958
_refine_ls_wR_factor_ref 0.1066
_reflns_number_gt 3086
_reflns_number_total 4158
_reflns_threshold_expression >2sigma(I)
_cod_data_source_file c4dt01433b2.cif
_cod_data_source_block L1-Cd
_cod_depositor_comments 'Adding full bibliography for 7033581--7033582.cif.'
_cod_original_cell_volume 3649.88(19)
_cod_original_sg_symbol_H-M C2/c
_cod_database_code 7033581

loop_
_symmetry_equiv_pos_as_xyz
'x, y, z'
'-x, y, -z+1/2'
'x+1/2, y+1/2, z'
'-x+1/2, y+1/2, -z+1/2'
'-x, -y, -z'
'x, -y, z-1/2'
'-x+1/2, -y+1/2, -z'
'x+1/2, -y+1/2, z-1/2'

loop_
_atom_site_label
_atom_site_type_symbol
_atom_site_fract_x
_atom_site_fract_y
_atom_site_fract_z
_atom_site_U_iso_or_equiv
_atom_site_adp_type
_atom_site_occupancy
_atom_site_symmetry_multiplicity
_atom_site_calc_flag
_atom_site_refinement_flags
Cd1 Cd 1.0000 0.74210(2) 0.2500 0.03786(12) Uani 1 2 d S
Cl2 Cl 1.05325(4) 0.86882(7) 0.17520(4) 0.0563(2) Uani 1 1 d .
C3 C 0.74959(16) 0.4146(3) -0.02889(15) 0.0493(6) Uani 1 1 d .
H3 H 0.7044 0.4434 -0.0219 0.059 Uiso 1 1 calc R
C9 C 1.06886(15) 0.4975(2) 0.17794(12) 0.0455(6) Uani 1 1 d .
H9 H 1.1108 0.4544 0.1721 0.055 Uiso 1 1 calc R
C2 C 0.82273(16) 0.4287(3) 0.02402(13) 0.0497(6) Uani 1 1 d .
H2 H 0.8258 0.4655 0.0664 0.060 Uiso 1 1 calc R
C8 C 0.98945(15) 0.4804(2) 0.12817(13) 0.0475(6) Uani 1 1 d .
H8 H 0.9481 0.5205 0.1367 0.057 Uiso 1 1 calc R
C7 C 0.97126(15) 0.4096(3) 0.06970(13) 0.0509(7) Uani 1 1 d .
H7 H 1.0136 0.3693 0.0630 0.061 Uiso 1 1 calc R
C6 C 0.88439(17) 0.3290(2) -0.04740(13) 0.0500(7) Uani 1 1 d .
H6 H 0.9296 0.2991 -0.0540 0.060 Uiso 1 1 calc R
C5 C 0.81120(17) 0.3129(3) -0.10027(14) 0.0549(7) Uani 1 1 d .
H5 H 0.8079 0.2714 -0.1415 0.066 Uiso 1 1 calc R
C1 C 0.89311(15) 0.3891(2) 0.01621(12) 0.0455(6) Uani 1 1 d .
C4 C 0.74133(16) 0.3576(2) -0.09369(13) 0.0484(6) Uani 1 1 d .
N1 N 1.08286(11) 0.57211(19) 0.23073(10) 0.0407(5) Uani 1 1 d .
N2 N 1.16155(12) 0.5822(2) 0.27667(10) 0.0411(5) Uani 1 1 d .
C10 C 1.17772(14) 0.6602(2) 0.33181(12) 0.0388(5) Uani 1 1 d .
O1 O 1.12653(12) 0.72642(18) 0.34215(10) 0.0473(5) Uani 1 1 d .
C11 C 1.26184(13) 0.6594(2) 0.38342(12) 0.0386(5) Uani 1 1 d .
C12 C 1.28833(19) 0.7507(2) 0.43435(18) 0.0501(7) Uani 1 1 d .
H12 H 1.2560 0.8184 0.4341 0.060 Uiso 1 1 calc R
N4 N 1.30564(14) 0.5624(3) 0.38037(12) 0.0615(7) Uani 1 1 d .
C13 C 1.3635(2) 0.7403(3) 0.48579(18) 0.0571(8) Uani 1 1 d .
H13 H 1.3825 0.8002 0.5212 0.068 Uiso 1 1 calc R
C14 C 1.40936(16) 0.6402(3) 0.48372(14) 0.0605(8) Uani 1 1 d .
H14 H 1.4603 0.6304 0.5178 0.073 Uiso 1 1 calc R
C16 C 1.37890(18) 0.5543(4) 0.43043(16) 0.0771(11) Uani 1 1 d .
H16 H 1.4107 0.4869 0.4290 0.093 Uiso 1 1 calc R
N3 N 0.66841(15) 0.3502(3) -0.14830(13) 0.0715(8) Uani 1 1 d .
C18 C 0.5980(2) 0.4022(4) -0.14070(19) 0.0860(11) Uani 1 1 d .
H18A H 0.5825 0.3510 -0.1092 0.129 Uiso 1 1 calc R
H18B H 0.5554 0.4050 -0.1862 0.129 Uiso 1 1 calc R
H18C H 0.6093 0.4851 -0.1218 0.129 Uiso 1 1 calc R
C17 C 0.6547(3) 0.2634(3) -0.2056(2) 0.0819(13) Uani 1 1 d .
H17A H 0.6835 0.2900 -0.2346 0.123 Uiso 1 1 calc R
H17B H 0.5987 0.2604 -0.2337 0.123 Uiso 1 1 calc R
H17C H 0.6727 0.1820 -0.1868 0.123 Uiso 1 1 calc R
O2 O 0.26570(14) 0.4363(3) 0.22612(15) 0.0648(6) Uani 1 1 d .
H2N H 1.2032(18) 0.544(2) 0.2714(14) 0.039(7) Uiso 1 1 d .
H2O H 0.279(2) 0.459(4) 0.2006(18) 0.068(14) Uiso 1 1 d .
H3O H 0.309(3) 0.425(4) 0.264(2) 0.113(16) Uiso 1 1 d .

loop_
_atom_site_aniso_label
_atom_site_aniso_U_11
_atom_site_aniso_U_22
_atom_site_aniso_U_33
_atom_site_aniso_U_23
_atom_site_aniso_U_13
_atom_site_aniso_U_12
Cd1 0.02601(16) 0.0478(2) 0.03684(16) 0.000 0.00808(12) 0.000
Cl2 0.0443(4) 0.0699(5) 0.0575(4) 0.0131(3) 0.0220(3) -0.0030(3)
C3 0.0404(14) 0.0539(16) 0.0512(14) -0.0088(12) 0.0140(12) 0.0044(12)
C9 0.0359(13) 0.0522(16) 0.0457(14) -0.0029(11) 0.0117(11) 0.0050(11)
C2 0.0432(14) 0.0575(16) 0.0451(13) -0.0161(11) 0.0124(12) -0.0024(12)
C8 0.0350(13) 0.0545(16) 0.0462(13) -0.0075(11) 0.0069(11) 0.0012(12)
C7 0.0372(14) 0.0584(17) 0.0539(15) -0.0106(12) 0.0130(12) 0.0031(12)
C6 0.0458(15) 0.0533(17) 0.0487(14) -0.0090(12) 0.0147(13) 0.0061(12)
C5 0.0529(17) 0.0605(19) 0.0460(15) -0.0136(13) 0.0121(13) 0.0041(14)
C1 0.0397(14) 0.0493(15) 0.0433(13) -0.0057(10) 0.0103(11) 0.0002(11)
C4 0.0479(15) 0.0436(14) 0.0437(13) -0.0024(10) 0.0051(12) 0.0032(12)
N1 0.0271(10) 0.0498(12) 0.0388(10) -0.0012(9) 0.0045(9) -0.0002(9)
N2 0.0265(10) 0.0511(13) 0.0407(11) -0.0037(9) 0.0063(9) 0.0049(9)
C10 0.0310(12) 0.0463(14) 0.0357(11) 0.0024(10) 0.0081(10) 0.0026(11)
O1 0.0327(10) 0.0645(12) 0.0398(10) -0.0076(8) 0.0078(9) 0.0084(8)
C11 0.0275(11) 0.0491(14) 0.0372(11) 0.0016(10) 0.0094(10) 0.0034(10)
C12 0.0357(16) 0.0564(18) 0.0528(17) -0.0095(11) 0.0101(14) -0.0001(11)
N4 0.0403(13) 0.0795(17) 0.0512(13) -0.0199(12) 0.0006(11) 0.0168(12)
C13 0.0437(18) 0.071(2) 0.0481(17) -0.0143(12) 0.0073(14) -0.0090(13)
C14 0.0321(14) 0.090(2) 0.0483(15) -0.0057(14) 0.0015(12) 0.0026(15)
C16 0.0413(16) 0.099(3) 0.0687(19) -0.0234(18) -0.0057(15) 0.0309(17)
N3 0.0483(14) 0.0871(19) 0.0568(14) -0.0221(13) -0.0068(12) 0.0130(14)
C18 0.052(2) 0.109(3) 0.075(2) -0.017(2) -0.0027(17) 0.011(2)
C17 0.067(3) 0.093(3) 0.066(2) -0.0296(17) 0.001(2) -0.0046(18)
O2 0.0456(13) 0.0878(17) 0.0606(14) 0.0011(13) 0.0189(13) 0.0138(12)

loop_
_atom_type_symbol
_atom_type_description
_atom_type_scat_dispersion_real
_atom_type_scat_dispersion_imag
_atom_type_scat_source
C C 0.0033 0.0016 'International Tables Vol C Tables 4.2.6.8 and 6.1.1.4'
H H 0.0000 0.0000 'International Tables Vol C Tables 4.2.6.8 and 6.1.1.4'
N N 0.0061 0.0033 'International Tables Vol C Tables 4.2.6.8 and 6.1.1.4'
O O 0.0106 0.0060 'International Tables Vol C Tables 4.2.6.8 and 6.1.1.4'
Cd Cd -0.8075 1.2024 'International Tables Vol C Tables 4.2.6.8 and 6.1.1.4'
Cl Cl 0.1484 0.1585 'International Tables Vol C Tables 4.2.6.8 and 6.1.1.4'

loop_
_geom_angle_atom_site_label_1
_geom_angle_atom_site_label_2
_geom_angle_atom_site_label_3
_geom_angle
_geom_angle_site_symmetry_1
_geom_angle_site_symmetry_3
O1 Cd1 O1 171.85(10) 2_755 .
O1 Cd1 N1 67.07(6) 2_755 2_755
O1 Cd1 N1 106.57(7) . 2_755
O1 Cd1 N1 106.57(7) 2_755 .
O1 Cd1 N1 67.07(6) . .
N1 Cd1 N1 85.28(9) 2_755 .
O1 Cd1 Cl2 92.60(6) 2_755 2_755
O1 Cd1 Cl2 91.86(5) . 2_755
N1 Cd1 Cl2 85.08(5) 2_755 2_755
N1 Cd1 Cl2 153.11(5) . 2_755
O1 Cd1 Cl2 91.86(5) 2_755 .
O1 Cd1 Cl2 92.60(6) . .
N1 Cd1 Cl2 153.11(5) 2_755 .
N1 Cd1 Cl2 85.08(5) . .
Cl2 Cd1 Cl2 113.55(4) 2_755 .
C2 C3 C4 121.4(3) . .
N1 C9 C8 120.6(2) . .
C3 C2 C1 121.9(2) . .
C7 C8 C9 123.6(3) . .
C8 C7 C1 127.1(2) . .
C5 C6 C1 122.0(3) . .
C6 C5 C4 121.5(2) . .
C6 C1 C2 116.4(2) . .
C6 C1 C7 120.7(2) . .
C2 C1 C7 122.9(2) . .
N3 C4 C5 122.0(2) . .
N3 C4 C3 121.3(3) . .
C5 C4 C3 116.6(2) . .
C9 N1 N2 116.6(2) . .
C9 N1 Cd1 130.10(16) . .
N2 N1 Cd1 111.33(14) . .
C10 N2 N1 117.7(2) . .
O1 C10 N2 123.4(2) . .
O1 C10 C11 120.7(2) . .
N2 C10 C11 115.8(2) . .
C10 O1 Cd1 117.87(15) . .
N4 C11 C12 123.2(2) . .
N4 C11 C10 116.2(2) . .
C12 C11 C10 120.4(2) . .
C11 C12 C13 119.0(3) . .
C11 N4 C16 117.0(2) . .
C14 C13 C12 118.6(3) . .
C13 C14 C16 118.7(3) . .
N4 C16 C14 123.5(3) . .
C4 N3 C17 121.2(3) . .
C4 N3 C18 120.6(2) . .
C17 N3 C18 116.0(3) . .

loop_
_geom_bond_atom_site_label_1
_geom_bond_atom_site_label_2
_geom_bond_distance
_geom_bond_site_symmetry_2
Cd1 O1 2.3654(19) 2_755
Cd1 O1 2.3654(19) .
Cd1 N1 2.477(2) 2_755
Cd1 N1 2.477(2) .
Cd1 Cl2 2.4793(7) 2_755
Cd1 Cl2 2.4793(7) .
C3 C2 1.369(4) .
C3 C4 1.408(4) .
C9 N1 1.285(3) .
C9 C8 1.429(3) .
C2 C1 1.401(4) .
C8 C7 1.344(3) .
C7 C1 1.445(3) .
C6 C5 1.372(4) .
C6 C1 1.400(3) .
C5 C4 1.399(4) .
C4 N3 1.376(3) .
N1 N2 1.386(3) .
N2 C10 1.341(3) .
C10 O1 1.242(3) .
C10 C11 1.493(3) .
C11 N4 1.321(3) .
C11 C12 1.375(4) .
C12 C13 1.378(5) .
N4 C16 1.341(3) .
C13 C14 1.365(4) .
C14 C16 1.372(4) .
N3 C17 1.438(4) .
N3 C18 1.446(4) .
